data_7132936
loop_
_publ_author_name
'Gilbert-Bass, Kito'
'Stennett, Cary R.'
'Grotjahn, Robin'
'Ziller, Joseph W.'
'Furche, Filipp'
'Evans, William J.'

_publ_section_title
;
 Exploring sulfur donor atom coordination chemistry with La(II), Nd(II),
 and Tm(II) using a terphenylthiolate ligand.
;
_journal_issue 34
_journal_name_full 'Chemical communications (Cambridge, England)'
_journal_page_first 4601
_journal_page_last 4604
_journal_paper_doi 10.1039/d4cc01037j
_journal_volume 60
_journal_year 2024
_chemical_formula_moiety 'C72 H98 Nd S2'
_chemical_formula_sum 'C72 H98 Nd S2'
_chemical_formula_weight 1171.86
_chemical_melting_point ?
_chemical_properties_physical Air-sensitive,Moisture-sensitive,Oxygen-sensitive
_space_group_crystal_system triclinic
_space_group_IT_number 2
_space_group_name_Hall '-P 1'
_space_group_name_H-M_alt 'P -1'
_atom_sites_solution_hydrogens geom
_atom_sites_solution_primary direct
_atom_sites_solution_secondary difmap
_audit_creation_date 2023-12-23
_audit_creation_method
;
Olex2 1.5
(compiled 2023.08.24 svn.re1ec1418 for OlexSys, GUI svn.r6817)

Dolomanov, O.V., Bourhis, L.J., Gildea, R.J, Howard, J.A.K. & Puschmann, H.
 (2009), J. Appl. Cryst. 42, 339-341.

Sheldrick, G.M. (2008). Acta Cryst. A64, 112-122.

Sheldrick, G.M. (2015). Acta Cryst. A71, 3-8.
;
_audit_update_record
;
2024-01-01 deposited with the CCDC.	2024-03-28 downloaded from the CCDC.
;
_cell_angle_alpha 104.9172(10)
_cell_angle_beta 93.8221(10)
_cell_angle_gamma 97.9184(10)
_cell_formula_units_Z 2
_cell_length_a 13.2169(7)
_cell_length_b 14.2162(8)
_cell_length_c 18.5245(10)
_cell_measurement_reflns_used 9882
_cell_measurement_temperature 93.15
_cell_measurement_theta_max 30.53
_cell_measurement_theta_min 2.29
_cell_volume 3312.3(3)
_computing_cell_refinement 'Bruker SAINT 8.34a, 2013'
_computing_data_collection 'Bruker APEX2 2014.11-0, 2014'
_computing_data_reduction 'Bruker SAINT 8.34a, 2013'
_computing_molecular_graphics 'Olex2 1.5 (Dolomanov et al., 2009)'
_computing_publication_material 'Olex2 1.5 (Dolomanov et al., 2009)'
_computing_structure_refinement 'SHELXL-2014/7 (Sheldrick, 2014)'
_computing_structure_solution 'Bruker SHELXTL 2014/4 (XT)'
_diffrn_ambient_temperature 93.15
_diffrn_measured_fraction_theta_full 1.000
_diffrn_measured_fraction_theta_max 0.980
_diffrn_measurement_device_type 'Bruker SMART APEX-II CCD'
_diffrn_measurement_method '\f and \w scans'
_diffrn_radiation_monochromator graphite
_diffrn_radiation_type MoK\a
_diffrn_radiation_wavelength 0.71073
_diffrn_reflns_av_unetI/netI 0.0445
_diffrn_reflns_Laue_measured_fraction_full 1.000
_diffrn_reflns_Laue_measured_fraction_max 0.980
_diffrn_reflns_limit_h_max 18
_diffrn_reflns_limit_h_min -18
_diffrn_reflns_limit_k_max 19
_diffrn_reflns_limit_k_min -20
_diffrn_reflns_limit_l_max 26
_diffrn_reflns_limit_l_min 0
_diffrn_reflns_number 20371
_diffrn_reflns_point_group_measured_fraction_full 1.000
_diffrn_reflns_point_group_measured_fraction_max 0.980
_diffrn_reflns_theta_full 25.242
_diffrn_reflns_theta_max 30.578
_diffrn_reflns_theta_min 1.624
_diffrn_source 'fine-focus sealed tube'
_diffrn_source_current 30.0
_diffrn_source_power 1.5
_diffrn_source_voltage 50.0
_diffrn_standards_number 0
_exptl_absorpt_coefficient_mu 0.885
_exptl_absorpt_correction_T_max 0.746
_exptl_absorpt_correction_T_min 0.689
_exptl_absorpt_correction_type none
_exptl_absorpt_process_details
;
 TWINABS-2012/1 (Bruker,2012) was used for absorption correction.
 
For component 1:
 wR2(int) was 0.0655 before and 0.0561 after correction.
 The Ratio of minimum to maximum transmission is 0.92.

Final HKLF 4 output contains 225868 reflections, Rint = 0.0641
 (72309 with I > 3sig(I), Rint = 0.0487)
;
_exptl_crystal_colour red
_exptl_crystal_colour_primary red
_exptl_crystal_density_diffrn 1.175
_exptl_crystal_density_meas ?
_exptl_crystal_density_method 'not measured'
_exptl_crystal_description block
_exptl_crystal_F_000 1244
_exptl_crystal_recrystallization_method 'Re-crystallisation from solvent: hexane'
_exptl_crystal_size_max 0.327
_exptl_crystal_size_mid 0.263
_exptl_crystal_size_min 0.16
_refine_diff_density_max 3.950
_refine_diff_density_min -1.118
_refine_diff_density_rms 0.112
_refine_ls_extinction_method none
_refine_ls_goodness_of_fit_ref 1.096
_refine_ls_hydrogen_treatment constr
_refine_ls_matrix_type full
_refine_ls_number_parameters 751
_refine_ls_number_reflns 20371
_refine_ls_number_restraints 0
_refine_ls_restrained_S_all 1.096
_refine_ls_R_factor_all 0.0646
_refine_ls_R_factor_gt 0.0550
_refine_ls_shift/su_max 0.002
_refine_ls_shift/su_mean 0.000
_refine_ls_structure_factor_coef Fsqd
_refine_ls_weighting_details 'w=1/[\s^2^(Fo^2^)+(0.0543P)^2^+7.5170P] where P=(Fo^2^+2Fc^2^)/3'
_refine_ls_weighting_scheme calc
_refine_ls_wR_factor_gt 0.1403
_refine_ls_wR_factor_ref 0.1452
_reflns_Friedel_coverage 0.000
_reflns_number_gt 17815
_reflns_number_total 20371
_reflns_threshold_expression 'I > 2\s(I)'
_cod_data_source_file d4cc01037j2.cif
_cod_data_source_block crs285
_cod_depositor_comments
;
The following automatic conversions were performed:

data item '_chemical_melting_point' value 'not measured' was changed
to '?' -- the value is undefined or not given.

data item '_exptl_crystal_density_meas' value 'not measured' was
changed to '?' -- the value is perceived as not measured.

Automatic conversion script
Id: cif_fix_values 8170 2020-07-09 18:12:32Z antanas 

 Adding full bibliography for 7132934--7132940.cif.
;
_cod_database_code 7132936
_shelx_space_group_comment
;
The symmetry employed for this shelxl refinement is uniquely defined
by the following loop, which should always be used as a source of
symmetry information in preference to the above space-group names.
They are only intended as comments.
;
_shelx_estimated_absorpt_t_max 0.871
_shelx_estimated_absorpt_t_min 0.761
_olex2_refinement_description
;
1. Twinned data refinement
 Scales: 0.9089(14)
 0.0508(11) 0.0403(9)
2. Fixed Uiso
 At 1.2 times of:
  All C(H) groups, All C(H,H) groups
 At 1.5 times of:
  All C(H,H,H) groups
3. Others
 Fixed Sof: Nd1(0.9) Nd1A(0.1) H34(0.6) H34A(0.4) C35(0.6) H35A(0.6) H35B(0.6)
 H35C(0.6) C35A(0.4) H35D(0.4) H35E(0.4) H35F(0.4) C36(0.6) H36A(0.6) H36B(0.6)
 H36C(0.6) C36A(0.4) H36D(0.4) H36E(0.4) H36F(0.4) H49(0.7) H49A(0.3) C50(0.7)
 H50A(0.7) H50B(0.7) H50C(0.7) C50A(0.3) H50D(0.3) H50E(0.3) H50F(0.3) C51(0.7)
 H51A(0.7) H51B(0.7) H51C(0.7) C51A(0.3) H51D(0.3) H51E(0.3) H51F(0.3) H62(0.9)
 H62A(0.1)
4.a Ternary CH refined with riding coordinates:
 C13(H13), C16(H16), C19(H19), C28(H28), C31(H31), C34(H34), C34(H34A),
 C49(H49), C49(H49A), C52(H52), C55(H55), C62(H62), C62(H62A), C64(H64),
 C67(H67), C70(H70)
4.b Aromatic/amide H refined with riding coordinates:
 C3(H3), C4(H4), C5(H5), C9(H9), C11(H11), C24(H24), C26(H26), C39(H39),
 C40(H40), C41(H41), C45(H45), C47(H47), C60(H60)
4.c Idealised Me refined as rotating group:
 C14(H14A,H14B,H14C), C15(H15A,H15B,H15C), C17(H17A,H17B,H17C), C18(H18A,H18B,
 H18C), C20(H20A,H20B,H20C), C21(H21A,H21B,H21C), C29(H29A,H29B,H29C), C30(H30A,
 H30B,H30C), C32(H32A,H32B,H32C), C33(H33A,H33B,H33C), C35(H35A,H35B,H35C),
 C35A(H35D,H35E,H35F), C36(H36A,H36B,H36C), C36A(H36D,H36E,H36F), C50(H50A,H50B,
 H50C), C50A(H50D,H50E,H50F), C51(H51A,H51B,H51C), C51A(H51D,H51E,H51F),
 C53(H53A,H53B,H53C), C54(H54A,H54B,H54C), C56(H56A,H56B,H56C), C57(H57A,H57B,
 H57C), C65(H65A,H65B,H65C), C66(H66A,H66B,H66C), C68(H68A,H68B,H68C), C69(H69A,
 H69B,H69C), C71(H71A,H71B,H71C), C72(H72A,H72B,H72C)
;
_olex2_submission_special_instructions 'No special instructions were received'

loop_
_space_group_symop_operation_xyz
'x, y, z'
'-x, -y, -z'

loop_
_atom_site_label
_atom_site_type_symbol
_atom_site_fract_x
_atom_site_fract_y
_atom_site_fract_z
_atom_site_U_iso_or_equiv
_atom_site_adp_type
_atom_site_occupancy
_atom_site_site_symmetry_order
_atom_site_calc_flag
_atom_site_refinement_flags_posn
_atom_site_refinement_flags_adp
_atom_site_refinement_flags_occupancy
_atom_site_disorder_assembly
_atom_site_disorder_group
Nd1 Nd 0.31316(2) 0.63350(2) 0.29742(2) 0.02176(6) Uani 0.9 1 d . . P A 1
Nd1A Nd 0.2822(2) 0.6522(2) 0.31061(18) 0.0351(7) Uani 0.1 1 d . . P A 2
S1 S 0.44084(6) 0.76500(6) 0.24503(5) 0.02870(16) Uani 1 1 d . . . . .
S2 S 0.18558(6) 0.45280(6) 0.24475(5) 0.03106(18) Uani 1 1 d . . . . .
C1 C 0.3856(2) 0.8468(2) 0.20355(17) 0.0229(5) Uani 1 1 d . . . . .
C2 C 0.4493(2) 0.9157(2) 0.17715(17) 0.0247(6) Uani 1 1 d . . . . .
C3 C 0.4055(3) 0.9797(3) 0.1432(2) 0.0299(6) Uani 1 1 d . . . . .
H3 H 0.448703 1.025586 0.124977 0.036 Uiso 1 1 calc R U . . .
C4 C 0.3003(3) 0.9773(3) 0.1357(2) 0.0327(7) Uani 1 1 d . . . . .
H4 H 0.271311 1.020745 0.112016 0.039 Uiso 1 1 calc R U . . .
C5 C 0.2376(3) 0.9110(3) 0.1630(2) 0.0305(7) Uani 1 1 d . . . . .
H5 H 0.165293 0.909375 0.158188 0.037 Uiso 1 1 calc R U . . .
C6 C 0.2792(2) 0.8463(2) 0.19770(18) 0.0252(6) Uani 1 1 d . . . . .
C7 C 0.5637(2) 0.9216(2) 0.18739(17) 0.0251(6) Uani 1 1 d . . . . .
C8 C 0.6129(3) 0.8584(3) 0.13547(19) 0.0297(6) Uani 1 1 d . . . . .
C9 C 0.7189(3) 0.8611(3) 0.1498(2) 0.0309(7) Uani 1 1 d . . . . .
H9 H 0.752891 0.818897 0.114422 0.037 Uiso 1 1 calc R U . . .
C10 C 0.7757(2) 0.9236(3) 0.2143(2) 0.0291(6) Uani 1 1 d . . . . .
C11 C 0.7255(2) 0.9881(3) 0.26373(19) 0.0285(6) Uani 1 1 d . . . . .
H11 H 0.763883 1.033113 0.307049 0.034 Uiso 1 1 calc R U . . .
C12 C 0.6206(2) 0.9886(2) 0.25142(18) 0.0266(6) Uani 1 1 d . . . . .
C13 C 0.5537(3) 0.7874(3) 0.0650(2) 0.0369(8) Uani 1 1 d . . . . .
H13 H 0.478812 0.787260 0.069825 0.044 Uiso 1 1 calc R U . . .
C14 C 0.5782(3) 0.8223(4) -0.0051(2) 0.0430(9) Uani 1 1 d . . . . .
H14A H 0.558087 0.887284 -0.000219 0.064 Uiso 1 1 calc R U . . .
H14B H 0.539914 0.775059 -0.050013 0.064 Uiso 1 1 calc R U . . .
H14C H 0.651996 0.826622 -0.009694 0.064 Uiso 1 1 calc R U . . .
C15 C 0.5744(4) 0.6823(3) 0.0561(2) 0.0547(12) Uani 1 1 d . . . . .
H15A H 0.645880 0.678911 0.046166 0.082 Uiso 1 1 calc R U . . .
H15B H 0.528296 0.637268 0.014087 0.082 Uiso 1 1 calc R U . . .
H15C H 0.562286 0.663311 0.102427 0.082 Uiso 1 1 calc R U . . .
C16 C 0.8901(3) 0.9246(3) 0.2307(2) 0.0325(7) Uani 1 1 d . . . . .
H16 H 0.910326 0.964168 0.283970 0.039 Uiso 1 1 calc R U . . .
C17 C 0.9511(3) 0.9766(3) 0.1822(2) 0.0397(8) Uani 1 1 d . . . . .
H17A H 1.024421 0.986121 0.199503 0.060 Uiso 1 1 calc R U . . .
H17B H 0.929766 1.040834 0.185866 0.060 Uiso 1 1 calc R U . . .
H17C H 0.938687 0.936520 0.129889 0.060 Uiso 1 1 calc R U . . .
C18 C 0.9154(4) 0.8228(3) 0.2249(4) 0.0576(13) Uani 1 1 d . . . . .
H18A H 0.896267 0.781410 0.173364 0.086 Uiso 1 1 calc R U . . .
H18B H 0.877153 0.793502 0.259451 0.086 Uiso 1 1 calc R U . . .
H18C H 0.989284 0.827416 0.238262 0.086 Uiso 1 1 calc R U . . .
C19 C 0.5687(3) 1.0587(3) 0.30874(19) 0.0309(7) Uani 1 1 d . . . . .
H19 H 0.498733 1.058896 0.284694 0.037 Uiso 1 1 calc R U . . .
C20 C 0.6243(4) 1.1639(3) 0.3300(3) 0.0608(14) Uani 1 1 d . . . . .
H20A H 0.586311 1.205919 0.365200 0.091 Uiso 1 1 calc R U . . .
H20B H 0.629143 1.187194 0.284769 0.091 Uiso 1 1 calc R U . . .
H20C H 0.693531 1.166674 0.353823 0.091 Uiso 1 1 calc R U . . .
C21 C 0.5541(4) 1.0226(3) 0.3781(2) 0.0512(11) Uani 1 1 d . . . . .
H21A H 0.621323 1.022628 0.403810 0.077 Uiso 1 1 calc R U . . .
H21B H 0.515227 0.955543 0.363348 0.077 Uiso 1 1 calc R U . . .
H21C H 0.516162 1.066442 0.412080 0.077 Uiso 1 1 calc R U . . .
C22 C 0.2116(2) 0.7780(2) 0.22974(17) 0.0241(6) Uani 1 1 d . . . . .
C23 C 0.1975(2) 0.8057(2) 0.30652(18) 0.0267(6) Uani 1 1 d . . . . .
C24 C 0.1296(3) 0.7424(3) 0.33526(19) 0.0289(6) Uani 1 1 d . . . . .
H24 H 0.121991 0.759962 0.387448 0.035 Uiso 1 1 calc R U . A 1
C25 C 0.0729(2) 0.6545(2) 0.2891(2) 0.0279(6) Uani 1 1 d . . . . .
C26 C 0.0925(2) 0.6278(2) 0.21406(18) 0.0263(6) Uani 1 1 d . . . . .
H26 H 0.057744 0.566645 0.182451 0.032 Uiso 1 1 calc R U . A 2
C27 C 0.1606(2) 0.6866(2) 0.18328(17) 0.0251(6) Uani 1 1 d . . . . .
C28 C 0.2467(3) 0.9051(3) 0.3576(2) 0.0309(7) Uani 1 1 d . . . . .
H28 H 0.303804 0.932275 0.332297 0.037 Uiso 1 1 calc R U . . .
C29 C 0.1664(3) 0.9748(3) 0.3656(3) 0.0442(9) Uani 1 1 d . . . . .
H29A H 0.137333 0.975031 0.315574 0.066 Uiso 1 1 calc R U . . .
H29B H 0.199326 1.041718 0.393109 0.066 Uiso 1 1 calc R U . . .
H29C H 0.111533 0.952142 0.393120 0.066 Uiso 1 1 calc R U . . .
C30 C 0.2920(3) 0.9015(3) 0.4345(2) 0.0400(8) Uani 1 1 d . . . . .
H30A H 0.236480 0.883221 0.463250 0.060 Uiso 1 1 calc R U . . .
H30B H 0.330427 0.966423 0.461584 0.060 Uiso 1 1 calc R U . . .
H30C H 0.338385 0.852395 0.428171 0.060 Uiso 1 1 calc R U . . .
C31 C -0.0079(3) 0.5907(3) 0.3186(2) 0.0357(8) Uani 1 1 d . . . . .
H31 H 0.026962 0.540646 0.335309 0.043 Uiso 1 1 calc R U . . .
C32 C -0.0529(5) 0.6469(5) 0.3844(4) 0.084(2) Uani 1 1 d . . . . .
H32A H 0.002091 0.680344 0.424687 0.126 Uiso 1 1 calc R U . . .
H32B H -0.101307 0.601414 0.402255 0.126 Uiso 1 1 calc R U . . .
H32C H -0.089081 0.695894 0.369784 0.126 Uiso 1 1 calc R U . . .
C33 C -0.0941(5) 0.5347(6) 0.2581(4) 0.090(2) Uani 1 1 d . . . . .
H33A H -0.130130 0.581632 0.240317 0.134 Uiso 1 1 calc R U . . .
H33B H -0.142452 0.492598 0.278827 0.134 Uiso 1 1 calc R U . . .
H33C H -0.065216 0.493641 0.215975 0.134 Uiso 1 1 calc R U . . .
C34 C 0.1738(3) 0.6552(3) 0.09985(18) 0.0323(7) Uani 1 1 d . . . . .
H34 H 0.188482 0.715715 0.081861 0.039 Uiso 0.6 1 calc R U P B 1
H34A H 0.234443 0.699997 0.091385 0.039 Uiso 0.4 1 calc R U P C 2
C35 C 0.0760(6) 0.5878(6) 0.0513(4) 0.0479(17) Uani 0.6 1 d . . P D 1
H35A H 0.072572 0.520838 0.057105 0.072 Uiso 0.6 1 calc R U P D 1
H35B H 0.079949 0.586053 -0.001623 0.072 Uiso 0.6 1 calc R U P D 1
H35C H 0.014467 0.614353 0.068199 0.072 Uiso 0.6 1 calc R U P D 1
C35A C 0.0790(7) 0.6753(8) 0.0579(5) 0.0365(19) Uani 0.4 1 d . . P D 2
H35D H 0.018059 0.631854 0.064383 0.055 Uiso 0.4 1 calc R U P D 2
H35E H 0.087880 0.662836 0.004313 0.055 Uiso 0.4 1 calc R U P D 2
H35F H 0.070475 0.744269 0.078076 0.055 Uiso 0.4 1 calc R U P D 2
C36 C 0.2629(6) 0.5970(6) 0.0845(4) 0.0431(15) Uani 0.6 1 d . . P D 1
H36A H 0.327146 0.638489 0.110446 0.065 Uiso 0.6 1 calc R U P D 1
H36B H 0.268224 0.577160 0.030348 0.065 Uiso 0.6 1 calc R U P D 1
H36C H 0.250520 0.538144 0.102943 0.065 Uiso 0.6 1 calc R U P D 1
C36A C 0.1940(9) 0.5535(8) 0.0722(5) 0.040(2) Uani 0.4 1 d . . P D 2
H36D H 0.258733 0.546792 0.097884 0.060 Uiso 0.4 1 calc R U P D 2
H36E H 0.198836 0.538434 0.017942 0.060 Uiso 0.4 1 calc R U P D 2
H36F H 0.137751 0.507581 0.082211 0.060 Uiso 0.4 1 calc R U P D 2
C37 C 0.2360(2) 0.3581(2) 0.27274(18) 0.0237(5) Uani 1 1 d . . . . .
C38 C 0.1780(2) 0.2627(2) 0.25405(18) 0.0252(6) Uani 1 1 d . . . . .
C39 C 0.2222(3) 0.1867(2) 0.2708(2) 0.0303(7) Uani 1 1 d . . . . .
H39 H 0.184819 0.121558 0.255939 0.036 Uiso 1 1 calc R U . . .
C40 C 0.3202(3) 0.2039(2) 0.3089(2) 0.0327(7) Uani 1 1 d . . . . .
H40 H 0.349701 0.150877 0.319212 0.039 Uiso 1 1 calc R U . . .
C41 C 0.3743(2) 0.2990(2) 0.3318(2) 0.0290(6) Uani 1 1 d . . . . .
H41 H 0.440001 0.311497 0.359675 0.035 Uiso 1 1 calc R U . . .
C42 C 0.3331(2) 0.3767(2) 0.31404(17) 0.0232(5) Uani 1 1 d . . . . .
C43 C 0.0692(2) 0.2453(2) 0.22005(19) 0.0259(6) Uani 1 1 d . . . . .
C44 C -0.0093(2) 0.2562(2) 0.2679(2) 0.0295(6) Uani 1 1 d . . . . .
C45 C -0.1111(2) 0.2430(3) 0.2365(2) 0.0302(6) Uani 1 1 d . . . . .
H45 H -0.163880 0.250328 0.268897 0.036 Uiso 1 1 calc R U . . .
C46 C -0.1373(2) 0.2196(2) 0.15981(19) 0.0275(6) Uani 1 1 d . . . . .
C47 C -0.0584(2) 0.2078(3) 0.11318(19) 0.0279(6) Uani 1 1 d . . . . .
H47 H -0.074967 0.190700 0.060247 0.034 Uiso 1 1 calc R U . . .
C48 C 0.0441(2) 0.2205(2) 0.14244(19) 0.0258(6) Uani 1 1 d . . . . .
C49 C 0.0154(3) 0.2811(3) 0.3528(2) 0.0386(8) Uani 1 1 d . . . . .
H49 H 0.089105 0.312694 0.364554 0.046 Uiso 0.7 1 calc R U P E 1
H49A H 0.087246 0.268536 0.361146 0.046 Uiso 0.3 1 calc R U P F 2
C50 C -0.0482(5) 0.3572(4) 0.3929(3) 0.0340(10) Uani 0.7 1 d . . P G 1
H50A H -0.042507 0.412743 0.370365 0.051 Uiso 0.7 1 calc R U P G 1
H50B H -0.022281 0.381013 0.446258 0.051 Uiso 0.7 1 calc R U P G 1
H50C H -0.120306 0.326502 0.387629 0.051 Uiso 0.7 1 calc R U P G 1
C50A C 0.0130(12) 0.3771(10) 0.4012(7) 0.038(3) Uani 0.3 1 d . . P G 2
H50D H 0.063299 0.425733 0.388090 0.058 Uiso 0.3 1 calc R U P G 2
H50E H 0.029963 0.377068 0.453526 0.058 Uiso 0.3 1 calc R U P G 2
H50F H -0.055833 0.394150 0.395169 0.058 Uiso 0.3 1 calc R U P G 2
C51 C 0.0059(6) 0.1925(5) 0.3780(3) 0.0442(14) Uani 0.7 1 d . . P G 1
H51A H -0.065129 0.158029 0.365840 0.066 Uiso 0.7 1 calc R U P G 1
H51B H 0.024296 0.210025 0.432448 0.066 Uiso 0.7 1 calc R U P G 1
H51C H 0.052092 0.149407 0.352765 0.066 Uiso 0.7 1 calc R U P G 1
C51A C -0.0612(17) 0.2017(12) 0.3949(8) 0.055(5) Uani 0.3 1 d . . P G 2
H51D H -0.133830 0.206188 0.384572 0.083 Uiso 0.3 1 calc R U P G 2
H51E H -0.041825 0.221488 0.449271 0.083 Uiso 0.3 1 calc R U P G 2
H51F H -0.050240 0.133652 0.373985 0.083 Uiso 0.3 1 calc R U P G 2
C52 C -0.2491(2) 0.2058(3) 0.1278(2) 0.0295(6) Uani 1 1 d . . . . .
H52 H -0.290474 0.223887 0.171042 0.035 Uiso 1 1 calc R U . . .
C53 C -0.2649(3) 0.2740(3) 0.0778(3) 0.0432(9) Uani 1 1 d . . . . .
H53A H -0.239013 0.342471 0.106086 0.065 Uiso 1 1 calc R U . . .
H53B H -0.338299 0.267153 0.061655 0.065 Uiso 1 1 calc R U . . .
H53C H -0.227518 0.256226 0.033580 0.065 Uiso 1 1 calc R U . . .
C54 C -0.2891(3) 0.0989(3) 0.0858(2) 0.0383(8) Uani 1 1 d . . . . .
H54A H -0.252553 0.079968 0.041283 0.058 Uiso 1 1 calc R U . . .
H54B H -0.362763 0.091367 0.070277 0.058 Uiso 1 1 calc R U . . .
H54C H -0.277768 0.056560 0.118765 0.058 Uiso 1 1 calc R U . . .
C55 C 0.1271(2) 0.2067(3) 0.0892(2) 0.0307(7) Uani 1 1 d . . . . .
H55 H 0.194903 0.219264 0.120178 0.037 Uiso 1 1 calc R U . . .
C56 C 0.1307(4) 0.2794(4) 0.0418(3) 0.0606(14) Uani 1 1 d . . . . .
H56A H 0.066273 0.266242 0.008894 0.091 Uiso 1 1 calc R U . . .
H56B H 0.188296 0.272257 0.011207 0.091 Uiso 1 1 calc R U . . .
H56C H 0.139905 0.346736 0.074752 0.091 Uiso 1 1 calc R U . . .
C57 C 0.1111(3) 0.1012(3) 0.0392(2) 0.0357(7) Uani 1 1 d . . . . .
H57A H 0.112974 0.055445 0.070663 0.054 Uiso 1 1 calc R U . . .
H57B H 0.165805 0.093625 0.005957 0.054 Uiso 1 1 calc R U . . .
H57C H 0.044344 0.086698 0.008958 0.054 Uiso 1 1 calc R U . . .
C58 C 0.3904(2) 0.4796(2) 0.33863(17) 0.0221(5) Uani 1 1 d . . . . .
C59 C 0.4597(2) 0.5125(2) 0.29089(18) 0.0246(6) Uani 1 1 d . . . . .
C60 C 0.5201(2) 0.6071(2) 0.32014(18) 0.0262(6) Uani 1 1 d . . . . .
H60 H 0.572407 0.627222 0.291937 0.031 Uiso 1 1 calc R U . A 2
C61 C 0.5071(2) 0.6714(2) 0.38732(18) 0.0248(6) Uani 1 1 d . . . . .
C62 C 0.4247(2) 0.6431(2) 0.42731(18) 0.0266(6) Uani 1 1 d . . . . .
H62 H 0.411662 0.689516 0.475110 0.032 Uiso 0.9 1 calc R U P A 1
H62A H 0.420643 0.684840 0.479171 0.032 Uiso 0.1 1 calc R U P A 2
C63 C 0.3739(2) 0.5436(2) 0.40678(17) 0.0237(5) Uani 1 1 d . . . . .
C64 C 0.4847(3) 0.4421(3) 0.22047(19) 0.0328(7) Uani 1 1 d . . . . .
H64 H 0.423886 0.388784 0.201804 0.039 Uiso 1 1 calc R U . . .
C65 C 0.5067(4) 0.4901(3) 0.1575(2) 0.0459(9) Uani 1 1 d . . . . .
H65A H 0.448174 0.521231 0.145937 0.069 Uiso 1 1 calc R U . . .
H65B H 0.517599 0.439843 0.112683 0.069 Uiso 1 1 calc R U . . .
H65C H 0.568442 0.540243 0.173354 0.069 Uiso 1 1 calc R U . . .
C66 C 0.5764(4) 0.3938(4) 0.2388(3) 0.0531(11) Uani 1 1 d . . . . .
H66A H 0.636794 0.444825 0.258331 0.080 Uiso 1 1 calc R U . . .
H66B H 0.590848 0.347161 0.193156 0.080 Uiso 1 1 calc R U . . .
H66C H 0.560152 0.358703 0.276755 0.080 Uiso 1 1 calc R U . . .
C67 C 0.5771(3) 0.7700(2) 0.41978(19) 0.0293(6) Uani 1 1 d . . . . .
H67 H 0.533820 0.822965 0.422808 0.035 Uiso 1 1 calc R U . . .
C68 C 0.6643(3) 0.7906(3) 0.3734(2) 0.0399(8) Uani 1 1 d . . . . .
H68A H 0.710176 0.741692 0.371412 0.060 Uiso 1 1 calc R U . . .
H68B H 0.702900 0.856803 0.396555 0.060 Uiso 1 1 calc R U . . .
H68C H 0.635726 0.786747 0.322285 0.060 Uiso 1 1 calc R U . . .
C69 C 0.6209(4) 0.7771(3) 0.4997(2) 0.0483(10) Uani 1 1 d . . . . .
H69A H 0.564600 0.764532 0.529531 0.073 Uiso 1 1 calc R U . . .
H69B H 0.659706 0.843352 0.522523 0.073 Uiso 1 1 calc R U . . .
H69C H 0.666667 0.728136 0.498473 0.073 Uiso 1 1 calc R U . . .
C70 C 0.2987(3) 0.5114(3) 0.45749(19) 0.0301(6) Uani 1 1 d . . . . .
H70 H 0.267401 0.441237 0.433140 0.036 Uiso 1 1 calc R U . . .
C71 C 0.2122(4) 0.5724(5) 0.4676(4) 0.0677(17) Uani 1 1 d . . . . .
H71A H 0.240648 0.641363 0.492831 0.102 Uiso 1 1 calc R U . . .
H71B H 0.163203 0.546999 0.498195 0.102 Uiso 1 1 calc R U . . .
H71C H 0.176995 0.568088 0.418332 0.102 Uiso 1 1 calc R U . . .
C72 C 0.3541(3) 0.5160(3) 0.5339(2) 0.0426(9) Uani 1 1 d . . . . .
H72A H 0.408137 0.474665 0.526479 0.064 Uiso 1 1 calc R U . . .
H72B H 0.304822 0.491897 0.564824 0.064 Uiso 1 1 calc R U . . .
H72C H 0.384958 0.584320 0.559183 0.064 Uiso 1 1 calc R U . . .

loop_
_atom_site_aniso_label
_atom_site_aniso_U_11
_atom_site_aniso_U_22
_atom_site_aniso_U_33
_atom_site_aniso_U_23
_atom_site_aniso_U_13
_atom_site_aniso_U_12
Nd1 0.01957(12) 0.02111(10) 0.02423(10) 0.00723(7) -0.00113(8) 0.00151(8)
Nd1A 0.0172(11) 0.0276(11) 0.0584(16) 0.0056(10) 0.0147(9) 0.0029(8)
S1 0.0236(3) 0.0323(4) 0.0360(4) 0.0194(3) 0.0021(3) 0.0056(3)
S2 0.0211(3) 0.0219(3) 0.0488(5) 0.0113(3) -0.0092(3) 0.0016(3)
C1 0.0227(13) 0.0252(14) 0.0229(13) 0.0104(11) 0.0004(10) 0.0046(10)
C2 0.0230(13) 0.0292(15) 0.0243(14) 0.0102(11) 0.0045(11) 0.0054(11)
C3 0.0277(15) 0.0341(17) 0.0341(16) 0.0195(13) 0.0064(12) 0.0045(12)
C4 0.0312(16) 0.0371(18) 0.0392(18) 0.0245(15) 0.0050(13) 0.0099(13)
C5 0.0229(14) 0.0392(18) 0.0357(17) 0.0202(14) 0.0032(12) 0.0072(12)
C6 0.0224(13) 0.0296(15) 0.0263(14) 0.0124(12) 0.0027(11) 0.0037(11)
C7 0.0228(13) 0.0307(15) 0.0250(14) 0.0131(12) 0.0044(11) 0.0040(11)
C8 0.0270(15) 0.0320(16) 0.0298(15) 0.0093(13) 0.0070(12) 0.0005(12)
C9 0.0292(15) 0.0332(16) 0.0325(16) 0.0097(13) 0.0109(13) 0.0068(13)
C10 0.0241(14) 0.0323(16) 0.0348(16) 0.0152(13) 0.0036(12) 0.0058(12)
C11 0.0250(14) 0.0340(16) 0.0281(15) 0.0130(13) 0.0012(11) 0.0023(12)
C12 0.0233(14) 0.0329(16) 0.0261(14) 0.0116(12) 0.0045(11) 0.0048(12)
C13 0.0285(16) 0.043(2) 0.0322(17) 0.0017(15) 0.0075(13) -0.0048(14)
C14 0.0331(18) 0.058(3) 0.0339(18) 0.0126(17) -0.0049(14) -0.0027(17)
C15 0.078(3) 0.041(2) 0.034(2) 0.0019(17) 0.004(2) -0.011(2)
C16 0.0279(15) 0.0367(18) 0.0340(17) 0.0106(14) -0.0002(13) 0.0086(13)
C17 0.0246(16) 0.045(2) 0.050(2) 0.0167(17) 0.0001(15) 0.0025(14)
C18 0.037(2) 0.043(2) 0.100(4) 0.033(3) -0.008(2) 0.0100(18)
C19 0.0297(15) 0.0357(17) 0.0274(15) 0.0079(13) 0.0039(12) 0.0061(13)
C20 0.070(3) 0.034(2) 0.089(4) 0.022(2) 0.048(3) 0.017(2)
C21 0.080(3) 0.045(2) 0.039(2) 0.0157(18) 0.029(2) 0.023(2)
C22 0.0191(12) 0.0283(14) 0.0266(14) 0.0111(11) 0.0015(10) 0.0034(10)
C23 0.0257(14) 0.0271(15) 0.0270(14) 0.0076(12) 0.0012(11) 0.0032(11)
C24 0.0280(15) 0.0313(16) 0.0295(15) 0.0120(12) 0.0051(12) 0.0036(12)
C25 0.0230(14) 0.0262(15) 0.0369(17) 0.0141(13) 0.0011(12) 0.0023(11)
C26 0.0226(13) 0.0244(14) 0.0313(15) 0.0095(12) -0.0055(11) 0.0016(11)
C27 0.0245(13) 0.0274(14) 0.0250(14) 0.0096(11) -0.0024(11) 0.0066(11)
C28 0.0289(15) 0.0319(16) 0.0305(16) 0.0098(13) -0.0016(12) -0.0003(12)
C29 0.045(2) 0.0259(17) 0.057(2) 0.0056(16) -0.0099(18) 0.0068(15)
C30 0.044(2) 0.040(2) 0.0317(18) 0.0061(15) -0.0054(15) 0.0035(16)
C31 0.0265(15) 0.0339(18) 0.052(2) 0.0233(16) 0.0047(14) 0.0005(13)
C32 0.095(5) 0.071(4) 0.070(4) 0.004(3) 0.054(3) -0.030(3)
C33 0.057(3) 0.112(5) 0.075(4) 0.013(4) 0.012(3) -0.053(3)
C34 0.0379(18) 0.0368(18) 0.0228(14) 0.0096(13) -0.0021(13) 0.0075(14)
C35 0.052(4) 0.053(4) 0.032(3) 0.000(3) -0.011(3) 0.014(3)
C35A 0.033(4) 0.044(5) 0.033(4) 0.018(4) -0.011(3) 0.001(4)
C36 0.053(4) 0.051(4) 0.028(3) 0.008(3) 0.008(3) 0.019(3)
C36A 0.045(6) 0.041(5) 0.029(4) 0.003(4) -0.007(4) 0.005(4)
C37 0.0199(12) 0.0193(13) 0.0322(15) 0.0078(11) -0.0003(11) 0.0041(10)
C38 0.0185(12) 0.0227(13) 0.0320(15) 0.0034(11) 0.0004(11) 0.0035(10)
C39 0.0284(15) 0.0186(13) 0.0414(18) 0.0048(12) 0.0011(13) 0.0027(11)
C40 0.0304(16) 0.0220(14) 0.0453(19) 0.0079(13) -0.0012(14) 0.0082(12)
C41 0.0236(14) 0.0258(15) 0.0379(17) 0.0094(13) -0.0041(12) 0.0063(11)
C42 0.0209(13) 0.0197(13) 0.0282(14) 0.0062(11) -0.0010(10) 0.0025(10)
C43 0.0198(13) 0.0202(13) 0.0352(16) 0.0047(11) 0.0008(11) 0.0015(10)
C44 0.0240(14) 0.0254(15) 0.0336(16) -0.0004(12) 0.0005(12) 0.0025(11)
C45 0.0219(14) 0.0331(16) 0.0340(16) 0.0049(13) 0.0063(12) 0.0057(12)
C46 0.0188(13) 0.0302(15) 0.0345(16) 0.0106(12) 0.0048(11) 0.0027(11)
C47 0.0187(13) 0.0342(16) 0.0305(15) 0.0098(12) 0.0013(11) 0.0014(11)
C48 0.0183(13) 0.0236(14) 0.0348(16) 0.0077(12) 0.0039(11) 0.0010(10)
C49 0.0296(17) 0.044(2) 0.0332(18) -0.0047(15) 0.0012(13) 0.0063(15)
C50 0.046(3) 0.033(3) 0.024(2) 0.0052(19) 0.014(2) 0.009(2)
C50A 0.035(7) 0.041(7) 0.033(6) 0.005(5) 0.001(5) -0.006(5)
C51 0.072(4) 0.039(3) 0.026(2) 0.012(2) 0.005(3) 0.016(3)
C51A 0.091(13) 0.048(8) 0.022(6) 0.015(6) 0.002(7) -0.017(9)
C52 0.0164(12) 0.0401(18) 0.0349(16) 0.0142(14) 0.0058(11) 0.0053(12)
C53 0.0274(17) 0.053(2) 0.061(3) 0.032(2) 0.0063(16) 0.0117(16)
C54 0.0224(15) 0.044(2) 0.047(2) 0.0153(17) -0.0042(14) -0.0022(14)
C55 0.0180(13) 0.0371(17) 0.0339(16) 0.0066(13) 0.0034(12) -0.0007(12)
C56 0.074(3) 0.046(2) 0.078(3) 0.030(2) 0.051(3) 0.018(2)
C57 0.0249(15) 0.0414(19) 0.0378(18) 0.0051(15) 0.0051(13) 0.0045(13)
C58 0.0187(12) 0.0208(13) 0.0269(14) 0.0076(10) -0.0025(10) 0.0038(10)
C59 0.0213(13) 0.0256(14) 0.0276(14) 0.0069(11) 0.0021(11) 0.0069(11)
C60 0.0198(13) 0.0315(15) 0.0300(15) 0.0133(12) 0.0013(11) 0.0042(11)
C61 0.0225(13) 0.0224(13) 0.0286(14) 0.0097(11) -0.0039(11) -0.0016(10)
C62 0.0286(15) 0.0248(14) 0.0241(14) 0.0052(11) 0.0016(11) -0.0003(11)
C63 0.0216(13) 0.0239(14) 0.0256(14) 0.0087(11) 0.0007(10) 0.0004(10)
C64 0.0358(17) 0.0332(17) 0.0282(15) 0.0049(13) 0.0047(13) 0.0073(14)
C65 0.058(3) 0.050(2) 0.0284(17) 0.0073(16) 0.0072(17) 0.0101(19)
C66 0.060(3) 0.061(3) 0.048(2) 0.015(2) 0.020(2) 0.036(2)
C67 0.0290(15) 0.0251(15) 0.0318(16) 0.0106(12) -0.0034(12) -0.0045(12)
C68 0.0287(17) 0.041(2) 0.049(2) 0.0185(17) -0.0029(15) -0.0063(14)
C69 0.053(2) 0.041(2) 0.041(2) 0.0129(17) -0.0152(18) -0.0173(18)
C70 0.0260(15) 0.0335(16) 0.0308(16) 0.0112(13) 0.0041(12) 0.0000(12)
C71 0.041(2) 0.106(5) 0.091(4) 0.066(4) 0.037(3) 0.039(3)
C72 0.0387(19) 0.058(2) 0.0345(18) 0.0245(18) 0.0023(15) -0.0029(17)

loop_
_atom_type_symbol
_atom_type_description
_atom_type_scat_dispersion_real
_atom_type_scat_dispersion_imag
_atom_type_scat_source
C C 0.0033 0.0016 'International Tables Vol C Tables 4.2.6.8 and 6.1.1.4'
H H 0.0000 0.0000 'International Tables Vol C Tables 4.2.6.8 and 6.1.1.4'
Nd Nd -0.1943 3.0179 'International Tables Vol C Tables 4.2.6.8 and 6.1.1.4'
S S 0.1246 0.1234 'International Tables Vol C Tables 4.2.6.8 and 6.1.1.4'

loop_
_exptl_crystal_face_index_h
_exptl_crystal_face_index_k
_exptl_crystal_face_index_l
_exptl_crystal_face_perp_dist
0.00 -1.00 0.00 0.0800
-2.00 0.00 1.00 0.1480
2.00 -2.00 -1.00 0.1150
0.00 -2.00 -1.00 0.0860
1.00 -1.00 -1.00 0.1080
-1.00 -2.00 -1.00 0.1050
-1.00 0.00 -1.00 0.1540
0.00 0.00 -1.00 0.1360
1.00 0.00 -2.00 0.1270
-1.00 0.00 2.00 0.0950
2.00 -1.00 2.00 0.1220
-2.00 1.00 -2.00 0.1610
-1.00 1.00 -2.00 0.1610
1.00 1.00 -2.00 0.1290
-1.00 -1.00 2.00 0.0930
-1.00 1.00 -1.00 0.1540
-1.00 2.00 -1.00 0.1200
1.00 2.00 -2.00 0.1130
0.00 1.00 0.00 0.0750
-2.00 2.00 1.00 0.1130
1.00 1.00 1.00 0.1300
-1.00 1.00 2.00 0.0900
0.00 -1.00 2.00 0.0910
1.00 -1.00 1.00 0.0960

loop_
_geom_angle_atom_site_label_1
_geom_angle_atom_site_label_2
_geom_angle_atom_site_label_3
_geom_angle
_geom_angle_site_symmetry_1
_geom_angle_site_symmetry_3
_geom_angle_publ_flag
S1 Nd1 S2 139.96(3) . . ?
S1 Nd1 C22 63.07(6) . . ?
S1 Nd1 C23 75.64(6) . . ?
S1 Nd1 C24 102.27(6) . . ?
S1 Nd1 C58 119.66(6) . . ?
S1 Nd1 C59 91.23(7) . . ?
S1 Nd1 C60 69.54(7) . . ?
S1 Nd1 C61 73.48(6) . . ?
S1 Nd1 C63 124.82(6) . . ?
S2 Nd1 C22 105.86(6) . . ?
S2 Nd1 C23 112.36(6) . . ?
S2 Nd1 C24 91.99(7) . . ?
S2 Nd1 C58 66.25(6) . . ?
S2 Nd1 C60 110.66(7) . . ?
S2 Nd1 C61 126.31(6) . . ?
S2 Nd1 C63 80.78(6) . . ?
C22 Nd1 C24 46.46(8) . . ?
C23 Nd1 C22 26.62(8) . . ?
C23 Nd1 C24 26.64(8) . . ?
C58 Nd1 C22 170.95(8) . . ?
C58 Nd1 C23 159.14(9) . . ?
C58 Nd1 C24 135.36(9) . . ?
C58 Nd1 C60 51.14(9) . . ?
C58 Nd1 C61 60.05(8) . . ?
C58 Nd1 C63 29.13(9) . . ?
C59 Nd1 S2 81.28(7) . . ?
C59 Nd1 C22 148.19(9) . . ?
C59 Nd1 C23 165.73(9) . . ?
C59 Nd1 C24 165.18(9) . . ?
C59 Nd1 C58 29.89(9) . . ?
C59 Nd1 C60 29.40(9) . . ?
C59 Nd1 C61 51.97(9) . . ?
C59 Nd1 C63 52.77(9) . . ?
C60 Nd1 C22 132.60(8) . . ?
C60 Nd1 C23 136.86(9) . . ?
C60 Nd1 C24 153.40(9) . . ?
C60 Nd1 C61 28.00(9) . . ?
C61 Nd1 C22 127.69(8) . . ?
C61 Nd1 C23 117.37(9) . . ?
C61 Nd1 C24 126.05(9) . . ?
C62 Nd1 S1 100.10(7) . . ?
C62 Nd1 S2 110.65(7) . . ?
C62 Nd1 C22 136.27(9) . . ?
C62 Nd1 C23 113.57(9) . . ?
C62 Nd1 C24 108.32(9) . . ?
C62 Nd1 C58 52.75(9) . . ?
C62 Nd1 C59 62.63(10) . . ?
C62 Nd1 C60 51.49(10) . . ?
C62 Nd1 C61 29.51(9) . . ?
C62 Nd1 C63 30.00(9) . . ?
C63 Nd1 C22 157.81(9) . . ?
C63 Nd1 C23 131.22(9) . . ?
C63 Nd1 C24 113.27(9) . . ?
C63 Nd1 C60 59.62(9) . . ?
C63 Nd1 C61 51.62(9) . . ?
S2 Nd1A S1 125.64(11) . . ?
S2 Nd1A C26 64.66(9) . . ?
S2 Nd1A C27 82.49(10) . . ?
S2 Nd1A C63 76.80(9) . . ?
C22 Nd1A S1 63.61(8) . . ?
C22 Nd1A S2 110.58(12) . . ?
C22 Nd1A C26 49.75(10) . . ?
C22 Nd1A C27 28.18(9) . . ?
C22 Nd1A C63 172.60(14) . . ?
C23 Nd1A S1 78.86(10) . . ?
C23 Nd1A S2 124.24(12) . . ?
C23 Nd1A C22 29.71(10) . . ?
C23 Nd1A C25 54.24(11) . . ?
C23 Nd1A C26 60.36(11) . . ?
C23 Nd1A C27 51.68(11) . . ?
C23 Nd1A C62 124.91(15) . . ?
C23 Nd1A C63 146.06(16) . . ?
C24 Nd1A S1 110.62(12) . . ?
C24 Nd1A S2 102.48(11) . . ?
C24 Nd1A C22 53.50(11) . . ?
C24 Nd1A C23 31.77(11) . . ?
C24 Nd1A C25 30.14(11) . . ?
C24 Nd1A C26 51.38(12) . . ?
C24 Nd1A C27 60.70(12) . . ?
C24 Nd1A C62 122.24(15) . . ?
C24 Nd1A C63 126.59(15) . . ?
C25 Nd1A S1 124.29(13) . . ?
C25 Nd1A S2 73.06(9) . . ?
C25 Nd1A C22 60.80(11) . . ?
C25 Nd1A C26 28.30(10) . . ?
C25 Nd1A C27 50.62(11) . . ?
C25 Nd1A C62 137.14(15) . . ?
C25 Nd1A C63 123.61(13) . . ?
C26 Nd1A S1 105.47(12) . . ?
C26 Nd1A C27 27.52(9) . . ?
C26 Nd1A C63 137.17(12) . . ?
C27 Nd1A S1 78.01(10) . . ?
C62 Nd1A S1 92.36(10) . . ?
C62 Nd1A S2 105.08(11) . . ?
C62 Nd1A C22 144.11(13) . . ?
C62 Nd1A C26 162.17(14) . . ?
C62 Nd1A C27 170.17(13) . . ?
C62 Nd1A C63 28.51(9) . . ?
C63 Nd1A S1 112.05(10) . . ?
C63 Nd1A C27 159.11(13) . . ?
C1 S1 Nd1 118.43(11) . . ?
C1 S1 Nd1A 110.36(12) . . ?
C37 S2 Nd1 112.42(10) . . ?
C37 S2 Nd1A 118.68(12) . . ?
C2 C1 S1 119.6(2) . . ?
C6 C1 S1 121.2(2) . . ?
C6 C1 C2 119.2(3) . . ?
C1 C2 C7 119.8(3) . . ?
C3 C2 C1 119.7(3) . . ?
C3 C2 C7 120.5(3) . . ?
C2 C3 H3 119.5 . . ?
C4 C3 C2 121.1(3) . . ?
C4 C3 H3 119.5 . . ?
C3 C4 H4 120.3 . . ?
C3 C4 C5 119.3(3) . . ?
C5 C4 H4 120.3 . . ?
C4 C5 H5 119.5 . . ?
C4 C5 C6 120.9(3) . . ?
C6 C5 H5 119.5 . . ?
C1 C6 C22 119.6(3) . . ?
C5 C6 C1 119.8(3) . . ?
C5 C6 C22 120.6(3) . . ?
C8 C7 C2 120.3(3) . . ?
C8 C7 C12 120.3(3) . . ?
C12 C7 C2 119.3(3) . . ?
C7 C8 C9 118.7(3) . . ?
C7 C8 C13 121.3(3) . . ?
C9 C8 C13 120.0(3) . . ?
C8 C9 H9 119.0 . . ?
C10 C9 C8 122.0(3) . . ?
C10 C9 H9 119.0 . . ?
C9 C10 C11 118.2(3) . . ?
C9 C10 C16 121.9(3) . . ?
C11 C10 C16 120.0(3) . . ?
C10 C11 H11 119.1 . . ?
C12 C11 C10 121.8(3) . . ?
C12 C11 H11 119.1 . . ?
C7 C12 C19 121.3(3) . . ?
C11 C12 C7 119.0(3) . . ?
C11 C12 C19 119.6(3) . . ?
C8 C13 H13 107.7 . . ?
C8 C13 C14 110.8(3) . . ?
C8 C13 C15 111.7(3) . . ?
C14 C13 H13 107.7 . . ?
C15 C13 H13 107.7 . . ?
C15 C13 C14 111.0(3) . . ?
C13 C14 H14A 109.5 . . ?
C13 C14 H14B 109.5 . . ?
C13 C14 H14C 109.5 . . ?
H14A C14 H14B 109.5 . . ?
H14A C14 H14C 109.5 . . ?
H14B C14 H14C 109.5 . . ?
C13 C15 H15A 109.5 . . ?
C13 C15 H15B 109.5 . . ?
C13 C15 H15C 109.5 . . ?
H15A C15 H15B 109.5 . . ?
H15A C15 H15C 109.5 . . ?
H15B C15 H15C 109.5 . . ?
C10 C16 H16 106.9 . . ?
C17 C16 C10 111.0(3) . . ?
C17 C16 H16 106.9 . . ?
C17 C16 C18 112.3(4) . . ?
C18 C16 C10 112.4(3) . . ?
C18 C16 H16 106.9 . . ?
C16 C17 H17A 109.5 . . ?
C16 C17 H17B 109.5 . . ?
C16 C17 H17C 109.5 . . ?
H17A C17 H17B 109.5 . . ?
H17A C17 H17C 109.5 . . ?
H17B C17 H17C 109.5 . . ?
C16 C18 H18A 109.5 . . ?
C16 C18 H18B 109.5 . . ?
C16 C18 H18C 109.5 . . ?
H18A C18 H18B 109.5 . . ?
H18A C18 H18C 109.5 . . ?
H18B C18 H18C 109.5 . . ?
C12 C19 H19 107.1 . . ?
C20 C19 C12 113.0(3) . . ?
C20 C19 H19 107.1 . . ?
C20 C19 C21 110.7(4) . . ?
C21 C19 C12 111.4(3) . . ?
C21 C19 H19 107.1 . . ?
C19 C20 H20A 109.5 . . ?
C19 C20 H20B 109.5 . . ?
C19 C20 H20C 109.5 . . ?
H20A C20 H20B 109.5 . . ?
H20A C20 H20C 109.5 . . ?
H20B C20 H20C 109.5 . . ?
C19 C21 H21A 109.5 . . ?
C19 C21 H21B 109.5 . . ?
C19 C21 H21C 109.5 . . ?
H21A C21 H21B 109.5 . . ?
H21A C21 H21C 109.5 . . ?
H21B C21 H21C 109.5 . . ?
C6 C22 Nd1 117.50(19) . . ?
C6 C22 Nd1A 124.7(2) . . ?
C23 C22 Nd1 75.08(18) . . ?
C23 C22 Nd1A 66.39(18) . . ?
C23 C22 C6 119.7(3) . . ?
C23 C22 C27 119.9(3) . . ?
C27 C22 Nd1 78.94(17) . . ?
C27 C22 Nd1A 80.86(18) . . ?
C27 C22 C6 120.3(3) . . ?
C22 C23 Nd1 78.30(18) . . ?
C22 C23 Nd1A 83.9(2) . . ?
C22 C23 C24 119.1(3) . . ?
C22 C23 C28 121.7(3) . . ?
C24 C23 Nd1 78.45(19) . . ?
C24 C23 Nd1A 71.8(2) . . ?
C24 C23 C28 119.0(3) . . ?
C28 C23 Nd1 117.7(2) . . ?
C28 C23 Nd1A 118.4(2) . . ?
Nd1 C24 H24 113.0 . . ?
C23 C24 Nd1 74.91(19) . . ?
C23 C24 Nd1A 76.5(2) . . ?
C23 C24 H24 119.1 . . ?
C25 C24 Nd1 83.2(2) . . ?
C25 C24 Nd1A 84.2(2) . . ?
C25 C24 C23 121.9(3) . . ?
C25 C24 H24 119.1 . . ?
C24 C25 Nd1A 65.70(19) . . ?
C24 C25 C31 121.9(3) . . ?
C26 C25 Nd1A 81.1(2) . . ?
C26 C25 C24 117.1(3) . . ?
C26 C25 C31 121.0(3) . . ?
C31 C25 Nd1A 123.6(2) . . ?
Nd1A C26 H26 124.7 . . ?
C25 C26 Nd1A 70.56(19) . . ?
C25 C26 H26 118.4 . . ?
C27 C26 Nd1A 77.91(18) . . ?
C27 C26 C25 123.1(3) . . ?
C27 C26 H26 118.4 . . ?
C22 C27 Nd1A 70.96(17) . . ?
C22 C27 C34 121.1(3) . . ?
C26 C27 Nd1A 74.58(18) . . ?
C26 C27 C22 118.7(3) . . ?
C26 C27 C34 120.2(3) . . ?
C34 C27 Nd1A 128.9(2) . . ?
C23 C28 H28 107.7 . . ?
C23 C28 C29 108.4(3) . . ?
C23 C28 C30 114.3(3) . . ?
C29 C28 H28 107.7 . . ?
C30 C28 H28 107.7 . . ?
C30 C28 C29 110.8(3) . . ?
C28 C29 H29A 109.5 . . ?
C28 C29 H29B 109.5 . . ?
C28 C29 H29C 109.5 . . ?
H29A C29 H29B 109.5 . . ?
H29A C29 H29C 109.5 . . ?
H29B C29 H29C 109.5 . . ?
C28 C30 H30A 109.5 . . ?
C28 C30 H30B 109.5 . . ?
C28 C30 H30C 109.5 . . ?
H30A C30 H30B 109.5 . . ?
H30A C30 H30C 109.5 . . ?
H30B C30 H30C 109.5 . . ?
C25 C31 H31 107.2 . . ?
C32 C31 C25 113.5(3) . . ?
C32 C31 H31 107.2 . . ?
C32 C31 C33 109.1(5) . . ?
C33 C31 C25 112.2(4) . . ?
C33 C31 H31 107.2 . . ?
C31 C32 H32A 109.5 . . ?
C31 C32 H32B 109.5 . . ?
C31 C32 H32C 109.5 . . ?
H32A C32 H32B 109.5 . . ?
H32A C32 H32C 109.5 . . ?
H32B C32 H32C 109.5 . . ?
C31 C33 H33A 109.5 . . ?
C31 C33 H33B 109.5 . . ?
C31 C33 H33C 109.5 . . ?
H33A C33 H33B 109.5 . . ?
H33A C33 H33C 109.5 . . ?
H33B C33 H33C 109.5 . . ?
C27 C34 H34 108.5 . . ?
C27 C34 H34A 107.2 . . ?
C27 C34 C35 112.9(4) . . ?
C27 C34 C35A 106.8(5) . . ?
C27 C34 C36 111.9(3) . . ?
C35 C34 H34 108.5 . . ?
C35A C34 H34A 107.2 . . ?
C36 C34 H34 108.5 . . ?
C36 C34 C35 106.5(5) . . ?
C36A C34 C27 114.7(5) . . ?
C36A C34 H34A 107.2 . . ?
C36A C34 C35A 113.3(6) . . ?
C34 C35 H35A 109.5 . . ?
C34 C35 H35B 109.5 . . ?
C34 C35 H35C 109.5 . . ?
H35A C35 H35B 109.5 . . ?
H35A C35 H35C 109.5 . . ?
H35B C35 H35C 109.5 . . ?
C34 C35A H35D 109.5 . . ?
C34 C35A H35E 109.5 . . ?
C34 C35A H35F 109.5 . . ?
H35D C35A H35E 109.5 . . ?
H35D C35A H35F 109.5 . . ?
H35E C35A H35F 109.5 . . ?
C34 C36 H36A 109.5 . . ?
C34 C36 H36B 109.5 . . ?
C34 C36 H36C 109.5 . . ?
H36A C36 H36B 109.5 . . ?
H36A C36 H36C 109.5 . . ?
H36B C36 H36C 109.5 . . ?
C34 C36A H36D 109.5 . . ?
C34 C36A H36E 109.5 . . ?
C34 C36A H36F 109.5 . . ?
H36D C36A H36E 109.5 . . ?
H36D C36A H36F 109.5 . . ?
H36E C36A H36F 109.5 . . ?
C38 C37 S2 119.6(2) . . ?
C42 C37 S2 120.8(2) . . ?
C42 C37 C38 119.6(3) . . ?
C37 C38 C43 120.1(3) . . ?
C39 C38 C37 119.0(3) . . ?
C39 C38 C43 120.9(3) . . ?
C38 C39 H39 119.3 . . ?
C38 C39 C40 121.4(3) . . ?
C40 C39 H39 119.3 . . ?
C39 C40 H40 120.2 . . ?
C41 C40 C39 119.5(3) . . ?
C41 C40 H40 120.2 . . ?
C40 C41 H41 119.8 . . ?
C40 C41 C42 120.5(3) . . ?
C42 C41 H41 119.8 . . ?
C37 C42 C58 119.2(3) . . ?
C41 C42 C37 119.8(3) . . ?
C41 C42 C58 121.1(3) . . ?
C44 C43 C38 118.9(3) . . ?
C48 C43 C38 121.5(3) . . ?
C48 C43 C44 119.6(3) . . ?
C43 C44 C49 120.9(3) . . ?
C45 C44 C43 119.2(3) . . ?
C45 C44 C49 119.9(3) . . ?
C44 C45 H45 119.0 . . ?
C46 C45 C44 122.1(3) . . ?
C46 C45 H45 119.0 . . ?
C45 C46 C47 117.9(3) . . ?
C45 C46 C52 120.5(3) . . ?
C47 C46 C52 121.6(3) . . ?
C46 C47 H47 119.2 . . ?
C48 C47 C46 121.6(3) . . ?
C48 C47 H47 119.2 . . ?
C43 C48 C47 119.6(3) . . ?
C43 C48 C55 120.9(3) . . ?
C47 C48 C55 119.5(3) . . ?
C44 C49 H49 106.9 . . ?
C44 C49 H49A 105.5 . . ?
C44 C49 C50 111.0(4) . . ?
C44 C49 C51A 113.4(6) . . ?
C50 C49 H49 106.9 . . ?
C50A C49 C44 122.6(7) . . ?
C50A C49 H49A 105.5 . . ?
C50A C49 C51A 103.1(9) . . ?
C51 C49 C44 110.8(4) . . ?
C51 C49 H49 106.9 . . ?
C51 C49 C50 113.8(4) . . ?
C51A C49 H49A 105.5 . . ?
C49 C50 H50A 109.5 . . ?
C49 C50 H50B 109.5 . . ?
C49 C50 H50C 109.5 . . ?
H50A C50 H50B 109.5 . . ?
H50A C50 H50C 109.5 . . ?
H50B C50 H50C 109.5 . . ?
C49 C50A H50D 109.5 . . ?
C49 C50A H50E 109.5 . . ?
C49 C50A H50F 109.5 . . ?
H50D C50A H50E 109.5 . . ?
H50D C50A H50F 109.5 . . ?
H50E C50A H50F 109.5 . . ?
C49 C51 H51A 109.5 . . ?
C49 C51 H51B 109.5 . . ?
C49 C51 H51C 109.5 . . ?
H51A C51 H51B 109.5 . . ?
H51A C51 H51C 109.5 . . ?
H51B C51 H51C 109.5 . . ?
C49 C51A H51D 109.5 . . ?
C49 C51A H51E 109.5 . . ?
C49 C51A H51F 109.5 . . ?
H51D C51A H51E 109.5 . . ?
H51D C51A H51F 109.5 . . ?
H51E C51A H51F 109.5 . . ?
C46 C52 H52 107.5 . . ?
C46 C52 C53 111.8(3) . . ?
C53 C52 H52 107.5 . . ?
C54 C52 C46 111.5(3) . . ?
C54 C52 H52 107.5 . . ?
C54 C52 C53 110.9(3) . . ?
C52 C53 H53A 109.5 . . ?
C52 C53 H53B 109.5 . . ?
C52 C53 H53C 109.5 . . ?
H53A C53 H53B 109.5 . . ?
H53A C53 H53C 109.5 . . ?
H53B C53 H53C 109.5 . . ?
C52 C54 H54A 109.5 . . ?
C52 C54 H54B 109.5 . . ?
C52 C54 H54C 109.5 . . ?
H54A C54 H54B 109.5 . . ?
H54A C54 H54C 109.5 . . ?
H54B C54 H54C 109.5 . . ?
C48 C55 H55 108.0 . . ?
C48 C55 C57 110.8(3) . . ?
C56 C55 C48 111.5(3) . . ?
C56 C55 H55 108.0 . . ?
C56 C55 C57 110.6(3) . . ?
C57 C55 H55 108.0 . . ?
C55 C56 H56A 109.5 . . ?
C55 C56 H56B 109.5 . . ?
C55 C56 H56C 109.5 . . ?
H56A C56 H56B 109.5 . . ?
H56A C56 H56C 109.5 . . ?
H56B C56 H56C 109.5 . . ?
C55 C57 H57A 109.5 . . ?
C55 C57 H57B 109.5 . . ?
C55 C57 H57C 109.5 . . ?
H57A C57 H57B 109.5 . . ?
H57A C57 H57C 109.5 . . ?
H57B C57 H57C 109.5 . . ?
C42 C58 Nd1 121.26(18) . . ?
C59 C58 Nd1 73.56(16) . . ?
C59 C58 C42 119.1(3) . . ?
C63 C58 Nd1 75.44(17) . . ?
C63 C58 C42 120.1(3) . . ?
C63 C58 C59 120.8(3) . . ?
C58 C59 Nd1 76.54(16) . . ?
C58 C59 C64 121.3(3) . . ?
C60 C59 Nd1 78.42(17) . . ?
C60 C59 C58 116.8(3) . . ?
C60 C59 C64 120.6(3) . . ?
C64 C59 Nd1 125.6(2) . . ?
C59 C60 Nd1 72.19(17) . . ?
C59 C60 H60 118.3 . . ?
C61 C60 Nd1 77.48(18) . . ?
C61 C60 C59 123.5(3) . . ?
C61 C60 H60 118.3 . . ?
C60 C61 Nd1 74.53(17) . . ?
C60 C61 C62 118.0(3) . . ?
C60 C61 C67 122.4(3) . . ?
C62 C61 Nd1 68.70(17) . . ?
C62 C61 C67 119.6(3) . . ?
C67 C61 Nd1 127.8(2) . . ?
Nd1 C62 H62 119.7 . . ?
Nd1A C62 H62A 118.3 . . ?
C61 C62 Nd1 81.79(18) . . ?
C61 C62 Nd1A 89.99(19) . . ?
C61 C62 H62 119.7 . . ?
C61 C62 H62A 118.3 . . ?
C63 C62 Nd1 78.53(18) . . ?
C63 C62 Nd1A 80.93(19) . . ?
C63 C62 C61 119.7(3) . . ?
C63 C62 H62 119.7 . . ?
C63 C62 H62A 118.3 . . ?
C58 C63 Nd1 75.43(17) . . ?
C58 C63 Nd1A 84.56(18) . . ?
C58 C63 C62 119.4(3) . . ?
C58 C63 C70 121.9(3) . . ?
C62 C63 Nd1 71.47(17) . . ?
C62 C63 Nd1A 70.56(18) . . ?
C62 C63 C70 118.7(3) . . ?
C70 C63 Nd1 121.3(2) . . ?
C70 C63 Nd1A 111.9(2) . . ?
C59 C64 H64 107.8 . . ?
C59 C64 C65 113.7(3) . . ?
C59 C64 C66 110.1(3) . . ?
C65 C64 H64 107.8 . . ?
C65 C64 C66 109.5(3) . . ?
C66 C64 H64 107.8 . . ?
C64 C65 H65A 109.5 . . ?
C64 C65 H65B 109.5 . . ?
C64 C65 H65C 109.5 . . ?
H65A C65 H65B 109.5 . . ?
H65A C65 H65C 109.5 . . ?
H65B C65 H65C 109.5 . . ?
C64 C66 H66A 109.5 . . ?
C64 C66 H66B 109.5 . . ?
C64 C66 H66C 109.5 . . ?
H66A C66 H66B 109.5 . . ?
H66A C66 H66C 109.5 . . ?
H66B C66 H66C 109.5 . . ?
C61 C67 H67 107.5 . . ?
C61 C67 C68 114.8(3) . . ?
C61 C67 C69 109.6(3) . . ?
C68 C67 H67 107.5 . . ?
C68 C67 C69 109.8(3) . . ?
C69 C67 H67 107.5 . . ?
C67 C68 H68A 109.5 . . ?
C67 C68 H68B 109.5 . . ?
C67 C68 H68C 109.5 . . ?
H68A C68 H68B 109.5 . . ?
H68A C68 H68C 109.5 . . ?
H68B C68 H68C 109.5 . . ?
C67 C69 H69A 109.5 . . ?
C67 C69 H69B 109.5 . . ?
C67 C69 H69C 109.5 . . ?
H69A C69 H69B 109.5 . . ?
H69A C69 H69C 109.5 . . ?
H69B C69 H69C 109.5 . . ?
C63 C70 H70 107.8 . . ?
C63 C70 C71 111.9(3) . . ?
C63 C70 C72 110.8(3) . . ?
C71 C70 H70 107.8 . . ?
C71 C70 C72 110.5(4) . . ?
C72 C70 H70 107.8 . . ?
C70 C71 H71A 109.5 . . ?
C70 C71 H71B 109.5 . . ?
C70 C71 H71C 109.5 . . ?
H71A C71 H71B 109.5 . . ?
H71A C71 H71C 109.5 . . ?
H71B C71 H71C 109.5 . . ?
C70 C72 H72A 109.5 . . ?
C70 C72 H72B 109.5 . . ?
C70 C72 H72C 109.5 . . ?
H72A C72 H72B 109.5 . . ?
H72A C72 H72C 109.5 . . ?
H72B C72 H72C 109.5 . . ?

loop_
_geom_bond_atom_site_label_1
_geom_bond_atom_site_label_2
_geom_bond_distance
_geom_bond_site_symmetry_2
_geom_bond_publ_flag
Nd1 S1 2.7509(8) . ?
Nd1 S2 2.7733(8) . ?
Nd1 C22 3.075(3) . ?
Nd1 C23 3.034(3) . ?
Nd1 C24 3.079(3) . ?
Nd1 C58 2.790(3) . ?
Nd1 C59 2.751(3) . ?
Nd1 C60 2.831(3) . ?
Nd1 C61 2.867(3) . ?
Nd1 C62 2.699(3) . ?
Nd1 C63 2.790(3) . ?
Nd1A S1 2.977(3) . ?
Nd1A S2 2.858(3) . ?
Nd1A C22 2.823(4) . ?
Nd1A C23 2.601(4) . ?
Nd1A C24 2.541(4) . ?
Nd1A C25 2.774(4) . ?
Nd1A C26 2.907(4) . ?
Nd1A C27 2.948(4) . ?
Nd1A C62 2.812(4) . ?
Nd1A C63 2.944(4) . ?
S1 C1 1.760(3) . ?
S2 C37 1.756(3) . ?
C1 C2 1.408(4) . ?
C1 C6 1.402(4) . ?
C2 C3 1.395(4) . ?
C2 C7 1.499(4) . ?
C3 H3 0.9500 . ?
C3 C4 1.384(5) . ?
C4 H4 0.9500 . ?
C4 C5 1.386(5) . ?
C5 H5 0.9500 . ?
C5 C6 1.398(4) . ?
C6 C22 1.490(4) . ?
C7 C8 1.398(5) . ?
C7 C12 1.408(5) . ?
C8 C9 1.402(5) . ?
C8 C13 1.518(5) . ?
C9 H9 0.9500 . ?
C9 C10 1.389(5) . ?
C10 C11 1.392(5) . ?
C10 C16 1.519(5) . ?
C11 H11 0.9500 . ?
C11 C12 1.391(4) . ?
C12 C19 1.527(5) . ?
C13 H13 1.0000 . ?
C13 C14 1.543(6) . ?
C13 C15 1.524(6) . ?
C14 H14A 0.9800 . ?
C14 H14B 0.9800 . ?
C14 H14C 0.9800 . ?
C15 H15A 0.9800 . ?
C15 H15B 0.9800 . ?
C15 H15C 0.9800 . ?
C16 H16 1.0000 . ?
C16 C17 1.508(5) . ?
C16 C18 1.509(5) . ?
C17 H17A 0.9800 . ?
C17 H17B 0.9800 . ?
C17 H17C 0.9800 . ?
C18 H18A 0.9800 . ?
C18 H18B 0.9800 . ?
C18 H18C 0.9800 . ?
C19 H19 1.0000 . ?
C19 C20 1.511(6) . ?
C19 C21 1.516(5) . ?
C20 H20A 0.9800 . ?
C20 H20B 0.9800 . ?
C20 H20C 0.9800 . ?
C21 H21A 0.9800 . ?
C21 H21B 0.9800 . ?
C21 H21C 0.9800 . ?
C22 C23 1.407(4) . ?
C22 C27 1.410(4) . ?
C23 C24 1.409(4) . ?
C23 C28 1.514(5) . ?
C24 H24 0.9500 . ?
C24 C25 1.400(5) . ?
C25 C26 1.395(5) . ?
C25 C31 1.527(5) . ?
C26 H26 0.9500 . ?
C26 C27 1.393(4) . ?
C27 C34 1.523(5) . ?
C28 H28 1.0000 . ?
C28 C29 1.538(5) . ?
C28 C30 1.524(5) . ?
C29 H29A 0.9800 . ?
C29 H29B 0.9800 . ?
C29 H29C 0.9800 . ?
C30 H30A 0.9800 . ?
C30 H30B 0.9800 . ?
C30 H30C 0.9800 . ?
C31 H31 1.0000 . ?
C31 C32 1.484(7) . ?
C31 C33 1.520(7) . ?
C32 H32A 0.9800 . ?
C32 H32B 0.9800 . ?
C32 H32C 0.9800 . ?
C33 H33A 0.9800 . ?
C33 H33B 0.9800 . ?
C33 H33C 0.9800 . ?
C34 H34 1.0000 . ?
C34 H34A 1.0000 . ?
C34 C35 1.567(8) . ?
C34 C35A 1.530(9) . ?
C34 C36 1.531(8) . ?
C34 C36A 1.471(11) . ?
C35 H35A 0.9800 . ?
C35 H35B 0.9800 . ?
C35 H35C 0.9800 . ?
C35A H35D 0.9800 . ?
C35A H35E 0.9800 . ?
C35A H35F 0.9800 . ?
C36 H36A 0.9800 . ?
C36 H36B 0.9800 . ?
C36 H36C 0.9800 . ?
C36A H36D 0.9800 . ?
C36A H36E 0.9800 . ?
C36A H36F 0.9800 . ?
C37 C38 1.408(4) . ?
C37 C42 1.406(4) . ?
C38 C39 1.389(4) . ?
C38 C43 1.492(4) . ?
C39 H39 0.9500 . ?
C39 C40 1.392(5) . ?
C40 H40 0.9500 . ?
C40 C41 1.384(5) . ?
C41 H41 0.9500 . ?
C41 C42 1.397(4) . ?
C42 C58 1.492(4) . ?
C43 C44 1.407(5) . ?
C43 C48 1.395(5) . ?
C44 C45 1.398(4) . ?
C44 C49 1.523(5) . ?
C45 H45 0.9500 . ?
C45 C46 1.381(5) . ?
C46 C47 1.399(4) . ?
C46 C52 1.522(4) . ?
C47 H47 0.9500 . ?
C47 C48 1.395(4) . ?
C48 C55 1.523(4) . ?
C49 H49 1.0000 . ?
C49 H49A 1.0000 . ?
C49 C50 1.532(6) . ?
C49 C50A 1.433(14) . ?
C49 C51 1.444(7) . ?
C49 C51A 1.774(15) . ?
C50 H50A 0.9800 . ?
C50 H50B 0.9800 . ?
C50 H50C 0.9800 . ?
C50A H50D 0.9800 . ?
C50A H50E 0.9800 . ?
C50A H50F 0.9800 . ?
C51 H51A 0.9800 . ?
C51 H51B 0.9800 . ?
C51 H51C 0.9800 . ?
C51A H51D 0.9800 . ?
C51A H51E 0.9800 . ?
C51A H51F 0.9800 . ?
C52 H52 1.0000 . ?
C52 C53 1.528(5) . ?
C52 C54 1.519(5) . ?
C53 H53A 0.9800 . ?
C53 H53B 0.9800 . ?
C53 H53C 0.9800 . ?
C54 H54A 0.9800 . ?
C54 H54B 0.9800 . ?
C54 H54C 0.9800 . ?
C55 H55 1.0000 . ?
C55 C56 1.516(6) . ?
C55 C57 1.524(5) . ?
C56 H56A 0.9800 . ?
C56 H56B 0.9800 . ?
C56 H56C 0.9800 . ?
C57 H57A 0.9800 . ?
C57 H57B 0.9800 . ?
C57 H57C 0.9800 . ?
C58 C59 1.430(4) . ?
C58 C63 1.403(4) . ?
C59 C60 1.418(4) . ?
C59 C64 1.513(5) . ?
C60 H60 0.9500 . ?
C60 C61 1.379(5) . ?
C61 C62 1.427(4) . ?
C61 C67 1.522(4) . ?
C62 H62 1.0000 . ?
C62 H62A 1.0000 . ?
C62 C63 1.423(4) . ?
C63 C70 1.517(4) . ?
C64 H64 1.0000 . ?
C64 C65 1.520(5) . ?
C64 C66 1.533(6) . ?
C65 H65A 0.9800 . ?
C65 H65B 0.9800 . ?
C65 H65C 0.9800 . ?
C66 H66A 0.9800 . ?
C66 H66B 0.9800 . ?
C66 H66C 0.9800 . ?
C67 H67 1.0000 . ?
C67 C68 1.523(5) . ?
C67 C69 1.527(5) . ?
C68 H68A 0.9800 . ?
C68 H68B 0.9800 . ?
C68 H68C 0.9800 . ?
C69 H69A 0.9800 . ?
C69 H69B 0.9800 . ?
C69 H69C 0.9800 . ?
C70 H70 1.0000 . ?
C70 C71 1.520(6) . ?
C70 C72 1.531(5) . ?
C71 H71A 0.9800 . ?
C71 H71B 0.9800 . ?
C71 H71C 0.9800 . ?
C72 H72A 0.9800 . ?
C72 H72B 0.9800 . ?
C72 H72C 0.9800 . ?

loop_
_geom_torsion_atom_site_label_1
_geom_torsion_atom_site_label_2
_geom_torsion_atom_site_label_3
_geom_torsion_atom_site_label_4
_geom_torsion
_geom_torsion_site_symmetry_1
_geom_torsion_site_symmetry_2
_geom_torsion_site_symmetry_3
_geom_torsion_site_symmetry_4
_geom_torsion_publ_flag
Nd1 S1 C1 C2 179.2(2) . . . . ?
Nd1 S1 C1 C6 0.6(3) . . . . ?
Nd1 S2 C37 C38 176.6(2) . . . . ?
Nd1 S2 C37 C42 -2.9(3) . . . . ?
Nd1 C22 C23 C24 -69.6(3) . . . . ?
Nd1 C22 C23 C28 115.4(3) . . . . ?
Nd1 C22 C27 C26 68.9(3) . . . . ?
Nd1 C22 C27 C34 -115.0(3) . . . . ?
Nd1 C23 C24 C25 -71.8(3) . . . . ?
Nd1 C23 C28 C29 -168.8(2) . . . . ?
Nd1 C23 C28 C30 -44.7(4) . . . . ?
Nd1 C24 C25 C26 -62.5(3) . . . . ?
Nd1 C24 C25 C31 118.3(3) . . . . ?
Nd1 C58 C59 C60 69.4(2) . . . . ?
Nd1 C58 C59 C64 -123.8(3) . . . . ?
Nd1 C58 C63 C62 -58.5(3) . . . . ?
Nd1 C58 C63 C70 118.0(3) . . . . ?
Nd1 C59 C60 C61 60.9(3) . . . . ?
Nd1 C59 C64 C65 52.3(4) . . . . ?
Nd1 C59 C64 C66 175.5(3) . . . . ?
Nd1 C60 C61 C62 55.0(3) . . . . ?
Nd1 C60 C61 C67 -125.3(3) . . . . ?
Nd1 C61 C62 C63 71.7(3) . . . . ?
Nd1 C61 C67 C68 -96.9(3) . . . . ?
Nd1 C61 C67 C69 139.0(3) . . . . ?
Nd1 C62 C63 C58 60.5(3) . . . . ?
Nd1 C62 C63 C70 -116.1(3) . . . . ?
Nd1 C63 C70 C71 -26.5(4) . . . . ?
Nd1 C63 C70 C72 -150.3(3) . . . . ?
Nd1A S1 C1 C2 172.4(2) . . . . ?
Nd1A S1 C1 C6 -6.2(3) . . . . ?
Nd1A S2 C37 C38 166.3(2) . . . . ?
Nd1A S2 C37 C42 -13.2(3) . . . . ?
Nd1A C22 C23 C24 -65.2(3) . . . . ?
Nd1A C22 C23 C28 119.8(3) . . . . ?
Nd1A C22 C27 C26 59.4(3) . . . . ?
Nd1A C22 C27 C34 -124.6(3) . . . . ?
Nd1A C23 C24 C25 -74.2(3) . . . . ?
Nd1A C23 C28 C29 -160.8(3) . . . . ?
Nd1A C23 C28 C30 -36.7(4) . . . . ?
Nd1A C24 C25 C26 -65.1(3) . . . . ?
Nd1A C24 C25 C31 115.7(3) . . . . ?
Nd1A C25 C26 C27 -60.3(3) . . . . ?
Nd1A C25 C31 C32 105.9(5) . . . . ?
Nd1A C25 C31 C33 -129.8(4) . . . . ?
Nd1A C26 C27 C22 -57.5(3) . . . . ?
Nd1A C26 C27 C34 126.4(3) . . . . ?
Nd1A C27 C34 C35A 169.9(4) . . . . ?
Nd1A C27 C34 C36A 43.4(6) . . . . ?
Nd1A C62 C63 C58 71.7(3) . . . . ?
Nd1A C62 C63 C70 -104.9(3) . . . . ?
Nd1A C63 C70 C71 -20.9(4) . . . . ?
Nd1A C63 C70 C72 -144.6(3) . . . . ?
S1 C1 C2 C3 179.0(3) . . . . ?
S1 C1 C2 C7 -2.5(4) . . . . ?
S1 C1 C6 C5 -178.7(3) . . . . ?
S1 C1 C6 C22 2.4(4) . . . . ?
S2 C37 C38 C39 174.5(3) . . . . ?
S2 C37 C38 C43 -8.3(4) . . . . ?
S2 C37 C42 C41 -176.1(3) . . . . ?
S2 C37 C42 C58 4.2(4) . . . . ?
C1 C2 C3 C4 0.7(5) . . . . ?
C1 C2 C7 C8 84.7(4) . . . . ?
C1 C2 C7 C12 -92.7(4) . . . . ?
C1 C6 C22 Nd1 -3.9(4) . . . . ?
C1 C6 C22 Nd1A 3.4(4) . . . . ?
C1 C6 C22 C23 83.9(4) . . . . ?
C1 C6 C22 C27 -97.0(4) . . . . ?
C2 C1 C6 C5 2.7(5) . . . . ?
C2 C1 C6 C22 -176.2(3) . . . . ?
C2 C3 C4 C5 0.7(6) . . . . ?
C2 C7 C8 C9 -175.4(3) . . . . ?
C2 C7 C8 C13 4.3(5) . . . . ?
C2 C7 C12 C11 174.9(3) . . . . ?
C2 C7 C12 C19 -2.9(5) . . . . ?
C3 C2 C7 C8 -96.8(4) . . . . ?
C3 C2 C7 C12 85.8(4) . . . . ?
C3 C4 C5 C6 -0.3(6) . . . . ?
C4 C5 C6 C1 -1.4(5) . . . . ?
C4 C5 C6 C22 177.5(3) . . . . ?
C5 C6 C22 Nd1 177.2(3) . . . . ?
C5 C6 C22 Nd1A -175.4(3) . . . . ?
C5 C6 C22 C23 -95.0(4) . . . . ?
C5 C6 C22 C27 84.1(4) . . . . ?
C6 C1 C2 C3 -2.3(5) . . . . ?
C6 C1 C2 C7 176.1(3) . . . . ?
C6 C22 C23 Nd1 -113.5(3) . . . . ?
C6 C22 C23 Nd1A -117.8(3) . . . . ?
C6 C22 C23 C24 177.0(3) . . . . ?
C6 C22 C23 C28 2.0(5) . . . . ?
C6 C22 C27 Nd1A 125.1(3) . . . . ?
C6 C22 C27 C26 -175.5(3) . . . . ?
C6 C22 C27 C34 0.5(4) . . . . ?
C7 C2 C3 C4 -177.8(3) . . . . ?
C7 C8 C9 C10 0.8(5) . . . . ?
C7 C8 C13 C14 107.2(4) . . . . ?
C7 C8 C13 C15 -128.5(4) . . . . ?
C7 C12 C19 C20 -132.4(4) . . . . ?
C7 C12 C19 C21 102.1(4) . . . . ?
C8 C7 C12 C11 -2.5(5) . . . . ?
C8 C7 C12 C19 179.7(3) . . . . ?
C8 C9 C10 C11 -3.0(5) . . . . ?
C8 C9 C10 C16 178.5(3) . . . . ?
C9 C8 C13 C14 -73.1(5) . . . . ?
C9 C8 C13 C15 51.2(5) . . . . ?
C9 C10 C11 C12 2.4(5) . . . . ?
C9 C10 C16 C17 75.3(4) . . . . ?
C9 C10 C16 C18 -51.5(5) . . . . ?
C10 C11 C12 C7 0.3(5) . . . . ?
C10 C11 C12 C19 178.1(3) . . . . ?
C11 C10 C16 C17 -103.2(4) . . . . ?
C11 C10 C16 C18 130.0(4) . . . . ?
C11 C12 C19 C20 49.8(5) . . . . ?
C11 C12 C19 C21 -75.6(4) . . . . ?
C12 C7 C8 C9 2.0(5) . . . . ?
C12 C7 C8 C13 -178.4(3) . . . . ?
C13 C8 C9 C10 -178.8(3) . . . . ?
C16 C10 C11 C12 -179.0(3) . . . . ?
C22 C23 C24 Nd1 69.5(3) . . . . ?
C22 C23 C24 Nd1A 71.9(3) . . . . ?
C22 C23 C24 C25 -2.3(5) . . . . ?
C22 C23 C28 C29 98.1(4) . . . . ?
C22 C23 C28 C30 -137.8(3) . . . . ?
C22 C27 C34 C35 -149.2(4) . . . . ?
C22 C27 C34 C35A -100.4(5) . . . . ?
C22 C27 C34 C36 90.7(5) . . . . ?
C22 C27 C34 C36A 133.2(6) . . . . ?
C23 C22 C27 Nd1A -55.9(3) . . . . ?
C23 C22 C27 C26 3.5(4) . . . . ?
C23 C22 C27 C34 179.5(3) . . . . ?
C23 C24 C25 Nd1A 70.1(3) . . . . ?
C23 C24 C25 C26 5.0(5) . . . . ?
C23 C24 C25 C31 -174.2(3) . . . . ?
C24 C23 C28 C29 -76.9(4) . . . . ?
C24 C23 C28 C30 47.2(4) . . . . ?
C24 C25 C26 Nd1A 56.8(3) . . . . ?
C24 C25 C26 C27 -3.5(5) . . . . ?
C24 C25 C31 C32 25.6(6) . . . . ?
C24 C25 C31 C33 149.9(5) . . . . ?
C25 C26 C27 Nd1A 56.9(3) . . . . ?
C25 C26 C27 C22 -0.7(5) . . . . ?
C25 C26 C27 C34 -176.8(3) . . . . ?
C26 C25 C31 C32 -153.5(5) . . . . ?
C26 C25 C31 C33 -29.3(6) . . . . ?
C26 C27 C34 C35 26.8(5) . . . . ?
C26 C27 C34 C35A 75.7(5) . . . . ?
C26 C27 C34 C36 -93.3(5) . . . . ?
C26 C27 C34 C36A -50.8(6) . . . . ?
C27 C22 C23 Nd1 67.5(3) . . . . ?
C27 C22 C23 Nd1A 63.2(3) . . . . ?
C27 C22 C23 C24 -2.0(5) . . . . ?
C27 C22 C23 C28 -177.0(3) . . . . ?
C28 C23 C24 Nd1 -115.4(3) . . . . ?
C28 C23 C24 Nd1A -113.0(3) . . . . ?
C28 C23 C24 C25 172.8(3) . . . . ?
C31 C25 C26 Nd1A -124.0(3) . . . . ?
C31 C25 C26 C27 175.7(3) . . . . ?
C37 C38 C39 C40 3.3(5) . . . . ?
C37 C38 C43 C44 -88.7(4) . . . . ?
C37 C38 C43 C48 90.1(4) . . . . ?
C37 C42 C58 Nd1 -3.5(4) . . . . ?
C37 C42 C58 C59 -91.1(4) . . . . ?
C37 C42 C58 C63 87.3(4) . . . . ?
C38 C37 C42 C41 4.3(5) . . . . ?
C38 C37 C42 C58 -175.3(3) . . . . ?
C38 C39 C40 C41 1.0(6) . . . . ?
C38 C43 C44 C45 178.0(3) . . . . ?
C38 C43 C44 C49 -2.5(5) . . . . ?
C38 C43 C48 C47 -178.1(3) . . . . ?
C38 C43 C48 C55 2.1(5) . . . . ?
C39 C38 C43 C44 88.4(4) . . . . ?
C39 C38 C43 C48 -92.8(4) . . . . ?
C39 C40 C41 C42 -2.7(6) . . . . ?
C40 C41 C42 C37 0.0(5) . . . . ?
C40 C41 C42 C58 179.7(3) . . . . ?
C41 C42 C58 Nd1 176.9(2) . . . . ?
C41 C42 C58 C59 89.3(4) . . . . ?
C41 C42 C58 C63 -92.4(4) . . . . ?
C42 C37 C38 C39 -5.9(5) . . . . ?
C42 C37 C38 C43 171.2(3) . . . . ?
C42 C58 C59 Nd1 117.1(2) . . . . ?
C42 C58 C59 C60 -173.6(3) . . . . ?
C42 C58 C59 C64 -6.7(4) . . . . ?
C42 C58 C63 Nd1 -118.0(3) . . . . ?
C42 C58 C63 Nd1A -112.4(2) . . . . ?
C42 C58 C63 C62 -176.4(3) . . . . ?
C42 C58 C63 C70 0.0(4) . . . . ?
C43 C38 C39 C40 -173.8(3) . . . . ?
C43 C44 C45 C46 0.0(5) . . . . ?
C43 C44 C49 C50 138.6(4) . . . . ?
C43 C44 C49 C50A 105.6(8) . . . . ?
C43 C44 C49 C51 -93.9(5) . . . . ?
C43 C44 C49 C51A -129.7(9) . . . . ?
C43 C48 C55 C56 -119.1(4) . . . . ?
C43 C48 C55 C57 117.4(3) . . . . ?
C44 C43 C48 C47 0.7(5) . . . . ?
C44 C43 C48 C55 -179.1(3) . . . . ?
C44 C45 C46 C47 0.9(5) . . . . ?
C44 C45 C46 C52 180.0(3) . . . . ?
C45 C44 C49 C50 -41.9(5) . . . . ?
C45 C44 C49 C50A -74.9(9) . . . . ?
C45 C44 C49 C51 85.6(5) . . . . ?
C45 C44 C49 C51A 49.7(9) . . . . ?
C45 C46 C47 C48 -0.9(5) . . . . ?
C45 C46 C52 C53 123.7(4) . . . . ?
C45 C46 C52 C54 -111.5(4) . . . . ?
C46 C47 C48 C43 0.2(5) . . . . ?
C46 C47 C48 C55 179.9(3) . . . . ?
C47 C46 C52 C53 -57.1(4) . . . . ?
C47 C46 C52 C54 67.6(4) . . . . ?
C47 C48 C55 C56 61.2(5) . . . . ?
C47 C48 C55 C57 -62.4(4) . . . . ?
C48 C43 C44 C45 -0.8(5) . . . . ?
C48 C43 C44 C49 178.7(3) . . . . ?
C49 C44 C45 C46 -179.5(3) . . . . ?
C52 C46 C47 C48 179.9(3) . . . . ?
C58 C59 C60 Nd1 -68.3(2) . . . . ?
C58 C59 C60 C61 -7.3(4) . . . . ?
C58 C59 C64 C65 148.0(3) . . . . ?
C58 C59 C64 C66 -88.7(4) . . . . ?
C58 C63 C70 C71 -118.3(4) . . . . ?
C58 C63 C70 C72 118.0(4) . . . . ?
C59 C58 C63 Nd1 60.3(2) . . . . ?
C59 C58 C63 Nd1A 65.9(3) . . . . ?
C59 C58 C63 C62 1.9(4) . . . . ?
C59 C58 C63 C70 178.3(3) . . . . ?
C59 C60 C61 Nd1 -58.5(3) . . . . ?
C59 C60 C61 C62 -3.5(5) . . . . ?
C59 C60 C61 C67 176.2(3) . . . . ?
C60 C59 C64 C65 -45.6(4) . . . . ?
C60 C59 C64 C66 77.7(4) . . . . ?
C60 C61 C62 Nd1 -57.9(3) . . . . ?
C60 C61 C62 Nd1A -65.7(3) . . . . ?
C60 C61 C62 C63 13.8(4) . . . . ?
C60 C61 C67 C68 -1.6(5) . . . . ?
C60 C61 C67 C69 -125.6(4) . . . . ?
C61 C62 C63 Nd1 -73.5(3) . . . . ?
C61 C62 C63 Nd1A -84.8(3) . . . . ?
C61 C62 C63 C58 -13.1(4) . . . . ?
C61 C62 C63 C70 170.3(3) . . . . ?
C62 C61 C67 C68 178.2(3) . . . . ?
C62 C61 C67 C69 54.1(4) . . . . ?
C62 C63 C70 C71 58.2(5) . . . . ?
C62 C63 C70 C72 -65.5(4) . . . . ?
C63 C58 C59 Nd1 -61.3(3) . . . . ?
C63 C58 C59 C60 8.1(4) . . . . ?
C63 C58 C59 C64 175.0(3) . . . . ?
C64 C59 C60 Nd1 124.7(3) . . . . ?
C64 C59 C60 C61 -174.3(3) . . . . ?
C67 C61 C62 Nd1 122.4(3) . . . . ?
C67 C61 C62 Nd1A 114.6(3) . . . . ?
C67 C61 C62 C63 -165.9(3) . . . . ?

loop_
_twin_individual_id
_twin_individual_mass_fraction_refined
1 0.9089(14)
2 0.0508(11)
3 0.0403(9)
